data_4123888
loop_
_publ_author_name
'Talavera, Garazi'
'Pe\~na, Javier'
'Alcarazo, Manuel'

_publ_section_title
;
 Dihalo(imidazolium)sulfuranes: A Versatile Platform for the Synthesis of
 New Electrophilic Group-Transfer Reagents.
;
_journal_issue 27
_journal_name_full 'Journal of the American Chemical Society'
_journal_page_first 8704
_journal_page_last 8707
_journal_paper_doi 10.1021/jacs.5b05287
_journal_volume 137
_journal_year 2015
_chemical_compound_source acetonitrile,diethylether
_chemical_formula_moiety 'C12 H20 N3 S, F6 Sb'
_chemical_formula_sum 'C12 H20 F6 N3 S Sb'
_chemical_formula_weight 474.12
_space_group_crystal_system monoclinic
_space_group_IT_number 14
_space_group_name_Hall '-P 2yn'
_space_group_name_H-M_alt 'P 1 21/n 1'
_symmetry_cell_setting monoclinic
_symmetry_Int_Tables_number 14
_symmetry_space_group_name_Hall '-P 2yn'
_symmetry_space_group_name_H-M 'P 1 21/n 1'
_audit_block_code TAH-TA-468-01
_audit_creation_date 2015-02-20
_audit_creation_method
;
Olex2 1.2
(compiled 2015.01.26 svn.r3150 for OlexSys, GUI svn.r4998)
;
_cell_angle_alpha 90
_cell_angle_beta 92.334(8)
_cell_angle_gamma 90
_cell_formula_units_Z 4
_cell_length_a 10.8037(9)
_cell_length_b 9.0136(5)
_cell_length_c 17.8195(14)
_cell_volume 1733.8(2)
_cod_data_source_file ja5b05287_si_003.cif
_cod_data_source_block 9250sadabs
_cod_depositor_comments 'Adding full bibliography for 4123885--4123889.cif.'
_cod_original_sg_symbol_Hall '-p 2yn'
_cod_original_sg_symbol_H-M P21/n
_cod_database_code 4123888
_shelx_space_group_comment
;
The symmetry employed for this shelxl refinement is uniquely defined
by the following loop, which should always be used as a source of
symmetry information in preference to the above space-group names.
They are only intended as comments.
;

loop_
_space_group_symop_operation_xyz
'x, y, z'
'-x+1/2, y+1/2, -z+1/2'
'-x, -y, -z'
'x-1/2, -y-1/2, z-1/2'

loop_
_atom_site_label
_atom_site_type_symbol
_atom_site_fract_x
_atom_site_fract_y
_atom_site_fract_z
_atom_site_U_iso_or_equiv
_atom_site_adp_type
_atom_site_occupancy
_atom_site_site_symmetry_order
_atom_site_calc_flag
_atom_site_refinement_flags_posn
Sb1 Sb 0.45387(2) 0.24882(2) 0.17891(2) 0.01541(7) Uani 1 1 d .
F1 F 0.33439(13) 0.10299(15) 0.19427(8) 0.0294(3) Uani 1 1 d .
F2 F 0.54290(13) 0.18820(15) 0.26617(8) 0.0293(3) Uani 1 1 d .
F3 F 0.36782(12) 0.38717(15) 0.23503(8) 0.0268(3) Uani 1 1 d .
F4 F 0.36651(14) 0.31157(16) 0.09107(7) 0.0303(3) Uani 1 1 d .
F5 F 0.54414(15) 0.11455(16) 0.12214(9) 0.0350(3) Uani 1 1 d .
F6 F 0.57512(13) 0.39470(16) 0.16228(9) 0.0310(3) Uani 1 1 d .
S1 S 0.73844(4) 1.04361(5) 0.41553(3) 0.01695(10) Uani 1 1 d .
N1 N 0.64025(17) 0.77067(19) 0.37809(10) 0.0148(3) Uani 1 1 d .
N2 N 0.74673(17) 0.77106(18) 0.48565(10) 0.0148(3) Uani 1 1 d .
N3 N 0.54087(18) 1.1771(2) 0.49231(11) 0.0274(4) Uani 1 1 d .
C1 C 0.70327(15) 0.8560(2) 0.42825(9) 0.0146(3) Uani 1 1 d .
C2 C 0.64325(17) 0.6269(2) 0.40454(10) 0.0167(3) Uani 1 1 d .
C3 C 0.70942(17) 0.6274(2) 0.47155(11) 0.0173(3) Uani 1 1 d .
C4 C 0.5852(2) 0.4977(2) 0.36469(12) 0.0261(4) Uani 1 1 d .
H4A H 0.6147 0.4928 0.3134 0.039 Uiso 1 1 calc GR
H4B H 0.4950 0.5090 0.3628 0.039 Uiso 1 1 calc GR
H4C H 0.6079 0.4062 0.3916 0.039 Uiso 1 1 calc GR
C5 C 0.7425(2) 0.4987(2) 0.52056(13) 0.0283(4) Uani 1 1 d .
H5A H 0.7403 0.5288 0.5733 0.042 Uiso 1 1 calc GR
H5B H 0.8259 0.4642 0.5098 0.042 Uiso 1 1 calc GR
H5C H 0.6829 0.4183 0.5108 0.042 Uiso 1 1 calc GR
C6 C 0.57736(18) 0.8301(2) 0.30811(11) 0.0200(4) Uani 1 1 d .
H6 H 0.5867 0.9405 0.3098 0.024 Uiso 1 1 calc R
C7 C 0.4400(2) 0.7979(4) 0.30521(15) 0.0349(5) Uani 1 1 d .
H7A H 0.4057 0.8222 0.3538 0.052 Uiso 1 1 calc GR
H7B H 0.4263 0.6925 0.2942 0.052 Uiso 1 1 calc GR
H7C H 0.3990 0.8581 0.2657 0.052 Uiso 1 1 calc GR
C8 C 0.6422(3) 0.7770(4) 0.23949(14) 0.0370(6) Uani 1 1 d .
H8A H 0.6231 0.6720 0.2307 0.055 Uiso 1 1 calc GR
H8B H 0.7319 0.7892 0.2476 0.055 Uiso 1 1 calc GR
H8C H 0.6137 0.8353 0.1957 0.055 Uiso 1 1 calc GR
C9 C 0.81535(18) 0.8326(2) 0.55321(11) 0.0201(3) Uani 1 1 d .
H9 H 0.8289 0.9404 0.5431 0.024 Uiso 1 1 calc R
C10 C 0.7375(2) 0.8239(4) 0.62190(13) 0.0380(6) Uani 1 1 d .
H10A H 0.7308 0.7202 0.6378 0.057 Uiso 1 1 calc GR
H10B H 0.6547 0.8635 0.6097 0.057 Uiso 1 1 calc GR
H10C H 0.7768 0.8823 0.6627 0.057 Uiso 1 1 calc GR
C11 C 0.9428(3) 0.7629(3) 0.56395(17) 0.0341(6) Uani 1 1 d .
H11A H 0.9845 0.7640 0.5162 0.051 Uiso 1 1 calc GR
H11B H 0.9342 0.6603 0.5811 0.051 Uiso 1 1 calc GR
H11C H 0.9918 0.8195 0.6015 0.051 Uiso 1 1 calc GR
C12 C 0.61900(18) 1.1190(2) 0.46197(11) 0.0191(3) Uani 1 1 d .

loop_
_atom_site_aniso_label
_atom_site_aniso_U_11
_atom_site_aniso_U_22
_atom_site_aniso_U_33
_atom_site_aniso_U_23
_atom_site_aniso_U_13
_atom_site_aniso_U_12
Sb1 0.01568(9) 0.01322(9) 0.01745(10) 0.00094(3) 0.00230(6) -0.00076(3)
F1 0.0299(6) 0.0265(6) 0.0316(7) 0.0022(5) -0.0007(5) -0.0130(5)
F2 0.0308(7) 0.0271(7) 0.0288(7) 0.0050(5) -0.0112(5) -0.0008(5)
F3 0.0260(6) 0.0272(6) 0.0275(6) -0.0068(5) 0.0050(5) 0.0041(5)
F4 0.0414(8) 0.0282(7) 0.0205(6) 0.0024(5) -0.0082(5) 0.0025(6)
F5 0.0405(8) 0.0283(7) 0.0372(8) -0.0049(6) 0.0132(6) 0.0089(6)
F6 0.0251(6) 0.0259(6) 0.0425(8) 0.0039(6) 0.0088(6) -0.0076(5)
S1 0.01747(19) 0.01343(19) 0.0202(2) 0.00059(15) 0.00331(16) -0.00154(15)
N1 0.0140(7) 0.0153(6) 0.0151(8) -0.0006(6) -0.0005(6) 0.0007(5)
N2 0.0149(7) 0.0145(6) 0.0148(7) -0.0006(6) -0.0008(6) -0.0003(5)
N3 0.0279(9) 0.0191(8) 0.0359(10) -0.0015(7) 0.0100(7) -0.0015(7)
C1 0.0149(8) 0.0146(8) 0.0142(8) -0.0002(5) 0.0004(6) -0.0008(5)
C2 0.0191(8) 0.0127(7) 0.0182(8) -0.0004(6) -0.0012(6) 0.0000(6)
C3 0.0195(8) 0.0124(7) 0.0197(8) 0.0002(6) -0.0020(7) -0.0013(6)
C4 0.0334(11) 0.0186(9) 0.0256(10) -0.0038(7) -0.0073(8) -0.0052(8)
C5 0.0387(11) 0.0167(9) 0.0285(10) 0.0057(8) -0.0109(9) -0.0010(8)
C6 0.0196(8) 0.0226(9) 0.0171(8) 0.0023(7) -0.0071(7) 0.0001(7)
C7 0.0184(10) 0.0560(16) 0.0297(12) 0.0104(12) -0.0056(8) 0.0035(11)
C8 0.0295(12) 0.0657(16) 0.0155(10) 0.0008(10) -0.0020(9) 0.0084(12)
C9 0.0221(8) 0.0232(9) 0.0145(8) -0.0019(7) -0.0041(6) -0.0042(7)
C10 0.0341(12) 0.0625(18) 0.0174(10) -0.0090(11) 0.0008(8) -0.0120(12)
C11 0.0225(12) 0.0511(17) 0.0280(13) -0.0051(9) -0.0099(10) -0.0003(9)
C12 0.0204(8) 0.0141(8) 0.0227(9) 0.0008(6) 0.0015(7) -0.0021(6)

loop_
_atom_type_symbol
_atom_type_description
_atom_type_scat_dispersion_real
_atom_type_scat_dispersion_imag
_atom_type_scat_source
C C 0.0033 0.0016 'International Tables Vol C Tables 4.2.6.8 and 6.1.1.4'
H H 0.0000 0.0000 'International Tables Vol C Tables 4.2.6.8 and 6.1.1.4'
N N 0.0061 0.0033 'International Tables Vol C Tables 4.2.6.8 and 6.1.1.4'
F F 0.0171 0.0103 'International Tables Vol C Tables 4.2.6.8 and 6.1.1.4'
S S 0.1246 0.1234 'International Tables Vol C Tables 4.2.6.8 and 6.1.1.4'
Sb Sb -0.5866 1.5461 'International Tables Vol C Tables 4.2.6.8 and 6.1.1.4'
